data_4063486
loop_
_publ_author_name
'Vaheesar, Kandasamy'
'Bolton, Timothy M.'
'East, Allan L. L.'
'Sterenberg, Brian T.'

_publ_contact_author_address
;
Department of Chemistry and Biochemistry, University of Regina,
3737 Wascana Parkway, Regina, Saskatchewan, S4S 0A2
;
_publ_contact_author_email brian.sterenberg@uregina.ca
_publ_contact_author_name 'Brian T. Sterenberg'
_publ_section_title
;
 Si--H Bond Activation by Electrophilic Phosphinidene Complexes
;
_journal_issue 2
_journal_name_full Organometallics
_journal_page_first 484
_journal_page_last 490
_journal_paper_doi 10.1021/om900944v
_journal_volume 29
_journal_year 2010
_chemical_formula_sum 'C25 H31 Al Cl4 Fe N O2 P Si'
_chemical_formula_weight 661.20
_chemical_name_systematic
;
 ?
;
_space_group_IT_number 33
_symmetry_cell_setting orthorhombic
_symmetry_space_group_name_Hall 'P 2c -2n'
_symmetry_space_group_name_H-M 'P n a 21'
_atom_sites_solution_hydrogens geom
_atom_sites_solution_primary direct
_atom_sites_solution_secondary difmap
_audit_creation_method SHELXL-97
_cell_angle_alpha 90.00
_cell_angle_beta 90.00
_cell_angle_gamma 90.00
_cell_formula_units_Z 4
_cell_length_a 24.434(3)
_cell_length_b 10.1909(11)
_cell_length_c 12.7949(13)
_cell_measurement_reflns_used 6409
_cell_measurement_temperature 193(2)
_cell_measurement_theta_max 27.01
_cell_measurement_theta_min 2.31
_cell_volume 3186.0(6)
_computing_cell_refinement 'Bruker SAINT (Bruker, 1997)'
_computing_data_collection 'Bruker SMART (Bruker, 1997)'
_computing_data_reduction 'Bruker SAINT (Bruker, 1997)'
_computing_molecular_graphics 'Bruker SHELXTL (Bruker, 1997)'
_computing_publication_material 'Bruker SHELXTL (Bruker, 1997)'
_computing_structure_refinement 'SHELXL-97 (Sheldrick, 2008)'
_computing_structure_solution 'SIR97 (Altomare et al., 1999)'
_diffrn_ambient_temperature 193(2)
_diffrn_detector_area_resol_mean 8.192
_diffrn_measured_fraction_theta_full 1.000
_diffrn_measured_fraction_theta_max 1.000
_diffrn_measurement_device_type 'Bruker PLATFORM diffractometer/SMART 1000 CCD area detector'
_diffrn_measurement_method '\w scans'
_diffrn_radiation_monochromator graphite
_diffrn_radiation_source 'fine-focus sealed tube'
_diffrn_radiation_type MoK\a
_diffrn_radiation_wavelength 0.71073
_diffrn_reflns_av_R_equivalents 0.0317
_diffrn_reflns_av_sigmaI/netI 0.0297
_diffrn_reflns_limit_h_max 31
_diffrn_reflns_limit_h_min -31
_diffrn_reflns_limit_k_max 13
_diffrn_reflns_limit_k_min -13
_diffrn_reflns_limit_l_max 16
_diffrn_reflns_limit_l_min -16
_diffrn_reflns_number 25971
_diffrn_reflns_theta_full 27.48
_diffrn_reflns_theta_max 27.48
_diffrn_reflns_theta_min 1.67
_diffrn_standards_decay_% 0
_diffrn_standards_interval_time 0
_diffrn_standards_number 0
_exptl_absorpt_coefficient_mu 0.947
_exptl_absorpt_correction_T_max 0.8406
_exptl_absorpt_correction_T_min 0.7208
_exptl_absorpt_correction_type multi-scan
_exptl_absorpt_process_details 'SADABS (Sheldrick, 1996)'
_exptl_crystal_colour yellow
_exptl_crystal_density_diffrn 1.378
_exptl_crystal_density_method 'not measured'
_exptl_crystal_description fragment
_exptl_crystal_F_000 1360
_exptl_crystal_size_max 0.37
_exptl_crystal_size_mid 0.36
_exptl_crystal_size_min 0.19
_refine_diff_density_max 0.421
_refine_diff_density_min -0.216
_refine_diff_density_rms 0.061
_refine_ls_abs_structure_details 'Flack H D (1983), Acta Cryst. A39, 876-881'
_refine_ls_abs_structure_Flack -0.010(12)
_refine_ls_extinction_method none
_refine_ls_goodness_of_fit_ref 1.094
_refine_ls_hydrogen_treatment mixed
_refine_ls_matrix_type full
_refine_ls_number_parameters 333
_refine_ls_number_reflns 7253
_refine_ls_number_restraints 1
_refine_ls_restrained_S_all 1.093
_refine_ls_R_factor_all 0.0393
_refine_ls_R_factor_gt 0.0330
_refine_ls_shift/su_max 0.001
_refine_ls_shift/su_mean 0.000
_refine_ls_structure_factor_coef Fsqd
_refine_ls_weighting_details 'calc w=1/[\s^2^(Fo^2^)+(0.0405P)^2^+0.0000P] where P=(Fo^2^+2Fc^2^)/3'
_refine_ls_weighting_scheme calc
_refine_ls_wR_factor_gt 0.0725
_refine_ls_wR_factor_ref 0.0753
_reflns_number_gt 6507
_reflns_number_total 7253
_reflns_threshold_expression >2\s(I)
_cod_data_source_file om900944v_si_002.cif
_cod_data_source_block tb-04
_cod_depositor_comments
;
The following automatic conversions were performed:

'_symmetry_cell_setting' value 'Orthorhombic' changed to
'orthorhombic' according to the built-in table from CIF Core
dictionary named 'cif_core.dic' version 2.4.1 from 2010-06-29.

Automatic conversion script
Id: cif_fix_values 1673 2011-04-08 12:14:43Z adriana 
;
_cod_original_sg_symbol_H-M Pna2(1)
_cod_database_code 4063486

loop_
_symmetry_equiv_pos_as_xyz
'x, y, z'
'-x, -y, z+1/2'
'x+1/2, -y+1/2, z'
'-x+1/2, y+1/2, z+1/2'

loop_
_atom_site_label
_atom_site_type_symbol
_atom_site_fract_x
_atom_site_fract_y
_atom_site_fract_z
_atom_site_U_iso_or_equiv
_atom_site_adp_type
_atom_site_occupancy
_atom_site_symmetry_multiplicity
_atom_site_calc_flag
_atom_site_refinement_flags
_atom_site_disorder_assembly
_atom_site_disorder_group
C1 C 0.44819(12) 0.0824(3) 0.1077(2) 0.0527(7) Uani 1 1 d . . .
C2 C 0.37055(13) 0.0806(3) 0.2455(3) 0.0650(8) Uani 1 1 d . . .
C3 C 0.50087(11) 0.1197(3) 0.3016(2) 0.0535(7) Uani 1 1 d . . .
H3 H 0.5217 0.0430 0.2877 0.064 Uiso 1 1 calc R . .
C4 C 0.45776(12) 0.1292(3) 0.3718(2) 0.0504(6) Uani 1 1 d . . .
H4 H 0.4439 0.0604 0.4143 0.060 Uiso 1 1 calc R . .
C5 C 0.43812(13) 0.2595(3) 0.3688(2) 0.0582(8) Uani 1 1 d . . .
H5 H 0.4083 0.2933 0.4080 0.070 Uiso 1 1 calc R . .
C6 C 0.46983(16) 0.3290(3) 0.2989(3) 0.0662(10) Uani 1 1 d . . .
H6 H 0.4662 0.4197 0.2833 0.079 Uiso 1 1 calc R . .
C7 C 0.50830(13) 0.2436(4) 0.2546(2) 0.0646(9) Uani 1 1 d . . .
H7 H 0.5345 0.2651 0.2025 0.077 Uiso 1 1 calc R . .
C8 C 0.32289(10) 0.4682(3) 0.2347(2) 0.0493(6) Uani 1 1 d . . .
H8 H 0.3612 0.4806 0.2605 0.059 Uiso 1 1 calc R . .
C9 C 0.28998(13) 0.4114(4) 0.3241(3) 0.0719(9) Uani 1 1 d . . .
H9A H 0.3046 0.3250 0.3427 0.108 Uiso 1 1 calc R . .
H9B H 0.2516 0.4025 0.3027 0.108 Uiso 1 1 calc R . .
H9C H 0.2924 0.4700 0.3847 0.108 Uiso 1 1 calc R . .
C10 C 0.30141(14) 0.6039(3) 0.2020(3) 0.0739(9) Uani 1 1 d . . .
H10A H 0.3240 0.6384 0.1450 0.111 Uiso 1 1 calc R . .
H10B H 0.3031 0.6638 0.2618 0.111 Uiso 1 1 calc R . .
H10C H 0.2634 0.5959 0.1782 0.111 Uiso 1 1 calc R . .
C11 C 0.27370(10) 0.3455(3) 0.0896(2) 0.0536(7) Uani 1 1 d . . .
H11 H 0.2435 0.3874 0.1305 0.064 Uiso 1 1 calc R . .
C12 C 0.26208(12) 0.1990(4) 0.0888(3) 0.0732(10) Uani 1 1 d . . .
H12A H 0.2643 0.1648 0.1603 0.110 Uiso 1 1 calc R . .
H12B H 0.2891 0.1545 0.0448 0.110 Uiso 1 1 calc R . .
H12C H 0.2253 0.1834 0.0609 0.110 Uiso 1 1 calc R . .
C13 C 0.27119(11) 0.4041(4) -0.0203(2) 0.0705(10) Uani 1 1 d . . .
H13A H 0.2789 0.4983 -0.0169 0.106 Uiso 1 1 calc R . .
H13B H 0.2346 0.3903 -0.0497 0.106 Uiso 1 1 calc R . .
H13C H 0.2984 0.3610 -0.0649 0.106 Uiso 1 1 calc R . .
C14 C 0.50520(8) 0.3993(2) -0.00216(18) 0.0331(5) Uani 1 1 d . . .
C15 C 0.50364(10) 0.3066(3) -0.0815(2) 0.0454(6) Uani 1 1 d . . .
H15 H 0.4692 0.2785 -0.1078 0.054 Uiso 1 1 calc R . .
C16 C 0.55119(12) 0.2539(3) -0.1231(2) 0.0525(7) Uani 1 1 d . . .
H16 H 0.5493 0.1910 -0.1778 0.063 Uiso 1 1 calc R . .
C17 C 0.60158(11) 0.2939(3) -0.0841(2) 0.0525(7) Uani 1 1 d . . .
H17 H 0.6344 0.2571 -0.1110 0.063 Uiso 1 1 calc R . .
C18 C 0.60370(10) 0.3871(3) -0.0065(2) 0.0504(6) Uani 1 1 d . . .
H18 H 0.6382 0.4156 0.0191 0.061 Uiso 1 1 calc R . .
C19 C 0.55634(10) 0.4397(2) 0.0344(2) 0.0414(5) Uani 1 1 d . . .
H19 H 0.5585 0.5040 0.0880 0.050 Uiso 1 1 calc R . .
C20 C 0.40437(10) 0.5753(2) -0.0498(2) 0.0402(5) Uani 1 1 d . . .
C21 C 0.38695(11) 0.5214(3) -0.1441(2) 0.0509(7) Uani 1 1 d . . .
H21 H 0.3941 0.4317 -0.1590 0.061 Uiso 1 1 calc R . .
C22 C 0.35934(12) 0.5972(4) -0.2163(3) 0.0677(9) Uani 1 1 d . . .
H22 H 0.3470 0.5589 -0.2797 0.081 Uiso 1 1 calc R . .
C23 C 0.34960(13) 0.7274(4) -0.1969(3) 0.0766(11) Uani 1 1 d . . .
H23 H 0.3313 0.7794 -0.2476 0.092 Uiso 1 1 calc R . .
C24 C 0.36624(15) 0.7828(4) -0.1048(4) 0.0801(12) Uani 1 1 d . . .
H24 H 0.3588 0.8727 -0.0912 0.096 Uiso 1 1 calc R . .
C25 C 0.39415(12) 0.7072(3) -0.0306(3) 0.0581(8) Uani 1 1 d . . .
H25 H 0.4061 0.7461 0.0329 0.070 Uiso 1 1 calc R . .
N1 N 0.32546(7) 0.3788(2) 0.14415(16) 0.0410(5) Uani 1 1 d . . .
O1 O 0.45900(12) 0.0231(2) 0.03595(18) 0.0847(8) Uani 1 1 d . . .
O2 O 0.33365(12) 0.0176(3) 0.2660(3) 0.1196(13) Uani 1 1 d . . .
Al1 Al 0.37915(3) 1.15572(7) -0.33574(6) 0.04086(16) Uani 1 1 d . . .
Si1 Si 0.44172(2) 0.47741(6) 0.04980(5) 0.03326(13) Uani 1 1 d . . .
P1 P 0.38608(2) 0.31436(6) 0.11267(4) 0.03021(12) Uani 1 1 d . . .
Cl1 Cl 0.35865(3) 1.13224(7) -0.17479(5) 0.05705(18) Uani 1 1 d . . .
Cl2 Cl 0.46201(3) 1.21909(7) -0.34667(6) 0.05197(16) Uani 1 1 d . . .
Cl3 Cl 0.32738(3) 1.29654(10) -0.40621(8) 0.0826(3) Uani 1 1 d . . .
Cl4 Cl 0.37252(4) 0.97111(8) -0.41270(6) 0.0724(3) Uani 1 1 d . . .
Fe1 Fe 0.429758(13) 0.17420(3) 0.22022(3) 0.03436(8) Uani 1 1 d . . .
H1 H 0.3758(9) 0.259(2) 0.023(2) 0.038(6) Uiso 1 1 d . . .
H2 H 0.4540(9) 0.544(2) 0.1305(19) 0.036(6) Uiso 1 1 d . . .

loop_
_atom_site_aniso_label
_atom_site_aniso_U_11
_atom_site_aniso_U_22
_atom_site_aniso_U_33
_atom_site_aniso_U_23
_atom_site_aniso_U_13
_atom_site_aniso_U_12
C1 0.0700(17) 0.0429(14) 0.0451(15) 0.0000(13) -0.0100(14) 0.0145(13)
C2 0.0614(18) 0.0693(19) 0.064(2) 0.0253(16) -0.0086(14) -0.0191(15)
C3 0.0479(15) 0.0665(17) 0.0462(16) 0.0036(13) -0.0105(12) 0.0133(13)
C4 0.0633(17) 0.0569(16) 0.0310(13) 0.0116(11) -0.0069(12) 0.0013(13)
C5 0.0702(19) 0.0662(19) 0.0380(15) -0.0131(14) -0.0136(13) 0.0177(15)
C6 0.093(2) 0.0474(16) 0.0584(19) 0.0061(14) -0.0477(18) -0.0117(16)
C7 0.0477(16) 0.096(2) 0.0496(17) 0.0204(17) -0.0157(13) -0.0259(16)
C8 0.0345(12) 0.0658(17) 0.0477(15) -0.0173(13) -0.0013(11) 0.0078(11)
C9 0.0546(18) 0.115(3) 0.0458(16) -0.0101(18) 0.0045(14) 0.0040(18)
C10 0.0634(18) 0.072(2) 0.086(3) -0.0159(19) 0.0032(17) 0.0220(16)
C11 0.0248(12) 0.090(2) 0.0456(15) -0.0076(14) -0.0027(10) -0.0058(12)
C12 0.0441(16) 0.097(2) 0.078(2) -0.012(2) -0.0043(16) -0.0282(16)
C13 0.0341(14) 0.129(3) 0.0486(17) 0.0026(19) -0.0077(12) 0.0042(17)
C14 0.0296(11) 0.0352(11) 0.0346(11) 0.0100(9) -0.0001(9) -0.0011(8)
C15 0.0347(12) 0.0530(14) 0.0483(15) -0.0019(12) -0.0036(11) -0.0014(10)
C16 0.0538(16) 0.0554(17) 0.0482(16) -0.0062(13) 0.0033(13) 0.0062(13)
C17 0.0375(14) 0.0640(16) 0.0561(17) 0.0093(14) 0.0103(13) 0.0136(12)
C18 0.0299(12) 0.0613(17) 0.0600(17) 0.0042(14) -0.0040(12) -0.0011(11)
C19 0.0357(12) 0.0441(12) 0.0443(14) 0.0015(11) -0.0030(10) 0.0003(10)
C20 0.0324(11) 0.0406(13) 0.0477(14) 0.0139(11) 0.0021(10) 0.0028(10)
C21 0.0452(14) 0.0616(16) 0.0459(15) 0.0148(12) -0.0004(11) 0.0070(12)
C22 0.0496(17) 0.105(3) 0.0491(17) 0.0252(17) -0.0022(13) 0.0098(17)
C23 0.0513(18) 0.094(3) 0.084(3) 0.050(2) 0.0005(17) 0.0183(18)
C24 0.066(2) 0.0548(18) 0.120(3) 0.035(2) 0.007(2) 0.0176(16)
C25 0.0533(17) 0.0449(15) 0.076(2) 0.0147(14) 0.0024(15) 0.0044(13)
N1 0.0239(9) 0.0601(12) 0.0392(11) -0.0083(10) -0.0017(8) 0.0026(8)
O1 0.133(2) 0.0703(14) 0.0507(13) -0.0200(12) -0.0127(14) 0.0428(15)
O2 0.0871(19) 0.131(2) 0.140(3) 0.070(2) -0.0248(18) -0.0640(18)
Al1 0.0440(4) 0.0458(4) 0.0328(4) 0.0041(3) -0.0022(3) -0.0098(3)
Si1 0.0292(3) 0.0342(3) 0.0363(3) 0.0039(3) -0.0011(2) -0.0010(2)
P1 0.0248(2) 0.0371(3) 0.0287(3) -0.0002(2) -0.0008(2) -0.0025(2)
Cl1 0.0849(5) 0.0501(3) 0.0362(3) 0.0014(3) 0.0107(3) -0.0070(3)
Cl2 0.0448(3) 0.0544(3) 0.0566(4) 0.0025(3) -0.0044(3) -0.0128(3)
Cl3 0.0575(4) 0.1012(6) 0.0892(7) 0.0477(6) -0.0071(4) 0.0048(4)
Cl4 0.0924(6) 0.0715(5) 0.0532(4) -0.0217(4) 0.0152(4) -0.0403(4)
Fe1 0.03680(16) 0.03631(15) 0.02996(16) 0.00345(14) -0.00130(14) -0.00181(13)

loop_
_atom_type_symbol
_atom_type_description
_atom_type_scat_dispersion_real
_atom_type_scat_dispersion_imag
_atom_type_scat_source
C C 0.0033 0.0016 'International Tables Vol C Tables 4.2.6.8 and 6.1.1.4'
H H 0.0000 0.0000 'International Tables Vol C Tables 4.2.6.8 and 6.1.1.4'
N N 0.0061 0.0033 'International Tables Vol C Tables 4.2.6.8 and 6.1.1.4'
O O 0.0106 0.0060 'International Tables Vol C Tables 4.2.6.8 and 6.1.1.4'
Al Al 0.0645 0.0514 'International Tables Vol C Tables 4.2.6.8 and 6.1.1.4'
Si Si 0.0817 0.0704 'International Tables Vol C Tables 4.2.6.8 and 6.1.1.4'
P P 0.1023 0.0942 'International Tables Vol C Tables 4.2.6.8 and 6.1.1.4'
Cl Cl 0.1484 0.1585 'International Tables Vol C Tables 4.2.6.8 and 6.1.1.4'
Fe Fe 0.3463 0.8444 'International Tables Vol C Tables 4.2.6.8 and 6.1.1.4'

loop_
_geom_angle_atom_site_label_1
_geom_angle_atom_site_label_2
_geom_angle_atom_site_label_3
_geom_angle
_geom_angle_site_symmetry_1
_geom_angle_site_symmetry_3
_geom_angle_publ_flag
O1 C1 Fe1 178.8(3) . . ?
O2 C2 Fe1 176.6(3) . . ?
C4 C3 C7 108.1(3) . . ?
C4 C3 Fe1 71.00(15) . . ?
C7 C3 Fe1 70.01(16) . . ?
C3 C4 C5 107.8(3) . . ?
C3 C4 Fe1 70.49(15) . . ?
C5 C4 Fe1 70.11(15) . . ?
C6 C5 C4 108.0(3) . . ?
C6 C5 Fe1 71.35(16) . . ?
C4 C5 Fe1 70.66(15) . . ?
C5 C6 C7 108.7(3) . . ?
C5 C6 Fe1 70.42(16) . . ?
C7 C6 Fe1 69.78(17) . . ?
C6 C7 C3 107.3(3) . . ?
C6 C7 Fe1 71.29(17) . . ?
C3 C7 Fe1 70.66(16) . . ?
N1 C8 C9 112.3(2) . . ?
N1 C8 C10 110.8(2) . . ?
C9 C8 C10 111.6(3) . . ?
N1 C11 C12 112.8(2) . . ?
N1 C11 C13 112.2(2) . . ?
C12 C11 C13 111.7(3) . . ?
C15 C14 C19 118.1(2) . . ?
C15 C14 Si1 121.89(17) . . ?
C19 C14 Si1 119.93(18) . . ?
C16 C15 C14 121.5(2) . . ?
C15 C16 C17 119.4(3) . . ?
C18 C17 C16 119.7(2) . . ?
C17 C18 C19 120.7(2) . . ?
C18 C19 C14 120.6(2) . . ?
C25 C20 C21 118.6(2) . . ?
C25 C20 Si1 119.1(2) . . ?
C21 C20 Si1 122.23(19) . . ?
C22 C21 C20 120.6(3) . . ?
C23 C22 C21 120.4(3) . . ?
C24 C23 C22 120.2(3) . . ?
C23 C24 C25 120.1(3) . . ?
C20 C25 C24 120.0(3) . . ?
C8 N1 C11 118.32(19) . . ?
C8 N1 P1 118.04(15) . . ?
C11 N1 P1 123.56(18) . . ?
Cl3 Al1 Cl4 110.91(5) . . ?
Cl3 Al1 Cl2 109.56(4) . . ?
Cl4 Al1 Cl2 108.05(5) . . ?
Cl3 Al1 Cl1 110.33(5) . . ?
Cl4 Al1 Cl1 109.24(4) . . ?
Cl2 Al1 Cl1 108.70(4) . . ?
C20 Si1 C14 113.14(11) . . ?
C20 Si1 P1 109.77(8) . . ?
C14 Si1 P1 107.99(7) . . ?
N1 P1 Fe1 121.49(8) . . ?
N1 P1 Si1 109.01(8) . . ?
Fe1 P1 Si1 113.14(3) . . ?
C2 Fe1 C1 94.12(15) . . ?
C2 Fe1 C7 153.79(13) . . ?
C1 Fe1 C7 96.65(14) . . ?
C2 Fe1 C5 97.92(15) . . ?
C1 Fe1 C5 158.06(12) . . ?
C7 Fe1 C5 65.21(13) . . ?
C2 Fe1 C3 116.40(13) . . ?
C1 Fe1 C3 93.03(12) . . ?
C7 Fe1 C3 39.33(12) . . ?
C5 Fe1 C3 65.19(12) . . ?
C2 Fe1 C4 88.84(13) . . ?
C1 Fe1 C4 123.33(12) . . ?
C7 Fe1 C4 65.31(12) . . ?
C5 Fe1 C4 39.23(12) . . ?
C3 Fe1 C4 38.51(11) . . ?
C2 Fe1 C6 134.21(17) . . ?
C1 Fe1 C6 131.49(15) . . ?
C7 Fe1 C6 38.92(14) . . ?
C5 Fe1 C6 38.22(13) . . ?
C3 Fe1 C6 65.03(12) . . ?
C4 Fe1 C6 64.74(12) . . ?
C2 Fe1 P1 93.81(10) . . ?
C1 Fe1 P1 87.65(9) . . ?
C7 Fe1 P1 110.41(9) . . ?
C5 Fe1 P1 109.67(8) . . ?
C3 Fe1 P1 149.62(9) . . ?
C4 Fe1 P1 148.67(8) . . ?
C6 Fe1 P1 92.13(8) . . ?

loop_
_geom_bond_atom_site_label_1
_geom_bond_atom_site_label_2
_geom_bond_distance
_geom_bond_site_symmetry_2
_geom_bond_publ_flag
C1 O1 1.130(3) . ?
C1 Fe1 1.775(3) . ?
C2 O2 1.137(4) . ?
C2 Fe1 1.763(3) . ?
C3 C4 1.387(4) . ?
C3 C7 1.411(4) . ?
C3 Fe1 2.101(3) . ?
C4 C5 1.412(4) . ?
C4 Fe1 2.107(3) . ?
C5 C6 1.379(5) . ?
C5 Fe1 2.100(3) . ?
C6 C7 1.401(5) . ?
C6 Fe1 2.112(3) . ?
C7 Fe1 2.092(3) . ?
C8 N1 1.476(3) . ?
C8 C9 1.513(4) . ?
C8 C10 1.537(4) . ?
C11 N1 1.484(3) . ?
C11 C12 1.519(5) . ?
C11 C13 1.529(4) . ?
C14 C15 1.387(4) . ?
C14 C19 1.396(3) . ?
C14 Si1 1.866(2) . ?
C15 C16 1.387(4) . ?
C16 C17 1.389(4) . ?
C17 C18 1.375(4) . ?
C18 C19 1.378(4) . ?
C20 C25 1.389(4) . ?
C20 C21 1.393(4) . ?
C20 Si1 1.858(2) . ?
C21 C22 1.379(4) . ?
C22 C23 1.371(6) . ?
C23 C24 1.368(6) . ?
C24 C25 1.400(5) . ?
N1 P1 1.6695(18) . ?
Al1 Cl3 2.1147(11) . ?
Al1 Cl4 2.1295(11) . ?
Al1 Cl2 2.1298(10) . ?
Al1 Cl1 2.1329(10) . ?
Si1 P1 2.2927(8) . ?
P1 Fe1 2.2522(6) . ?

loop_
_geom_torsion_atom_site_label_1
_geom_torsion_atom_site_label_2
_geom_torsion_atom_site_label_3
_geom_torsion_atom_site_label_4
_geom_torsion
_geom_torsion_site_symmetry_1
_geom_torsion_site_symmetry_2
_geom_torsion_site_symmetry_3
_geom_torsion_site_symmetry_4
_geom_torsion_publ_flag
C7 C3 C4 C5 0.0(3) . . . . ?
Fe1 C3 C4 C5 -60.46(19) . . . . ?
C7 C3 C4 Fe1 60.45(19) . . . . ?
C3 C4 C5 C6 -1.2(3) . . . . ?
Fe1 C4 C5 C6 -61.93(19) . . . . ?
C3 C4 C5 Fe1 60.70(19) . . . . ?
C4 C5 C6 C7 2.0(3) . . . . ?
Fe1 C5 C6 C7 -59.5(2) . . . . ?
C4 C5 C6 Fe1 61.5(2) . . . . ?
C5 C6 C7 C3 -2.0(3) . . . . ?
Fe1 C6 C7 C3 -61.87(19) . . . . ?
C5 C6 C7 Fe1 59.9(2) . . . . ?
C4 C3 C7 C6 1.2(3) . . . . ?
Fe1 C3 C7 C6 62.29(19) . . . . ?
C4 C3 C7 Fe1 -61.1(2) . . . . ?
C19 C14 C15 C16 0.6(4) . . . . ?
Si1 C14 C15 C16 176.8(2) . . . . ?
C14 C15 C16 C17 0.5(4) . . . . ?
C15 C16 C17 C18 -1.4(4) . . . . ?
C16 C17 C18 C19 1.2(4) . . . . ?
C17 C18 C19 C14 0.0(4) . . . . ?
C15 C14 C19 C18 -0.8(4) . . . . ?
Si1 C14 C19 C18 -177.1(2) . . . . ?
C25 C20 C21 C22 -1.0(4) . . . . ?
Si1 C20 C21 C22 -180.0(2) . . . . ?
C20 C21 C22 C23 1.3(4) . . . . ?
C21 C22 C23 C24 -1.3(5) . . . . ?
C22 C23 C24 C25 1.1(5) . . . . ?
C21 C20 C25 C24 0.8(4) . . . . ?
Si1 C20 C25 C24 179.8(2) . . . . ?
C23 C24 C25 C20 -0.9(5) . . . . ?
C9 C8 N1 C11 63.4(3) . . . . ?
C10 C8 N1 C11 -62.3(3) . . . . ?
C9 C8 N1 P1 -113.4(2) . . . . ?
C10 C8 N1 P1 120.9(2) . . . . ?
C12 C11 N1 C8 -121.2(3) . . . . ?
C13 C11 N1 C8 111.6(3) . . . . ?
C12 C11 N1 P1 55.4(3) . . . . ?
C13 C11 N1 P1 -71.7(3) . . . . ?
C25 C20 Si1 C14 -122.7(2) . . . . ?
C21 C20 Si1 C14 56.2(2) . . . . ?
C25 C20 Si1 P1 116.6(2) . . . . ?
C21 C20 Si1 P1 -64.5(2) . . . . ?
C15 C14 Si1 C20 -62.8(2) . . . . ?
C19 C14 Si1 C20 113.3(2) . . . . ?
C15 C14 Si1 P1 58.9(2) . . . . ?
C19 C14 Si1 P1 -124.98(17) . . . . ?
C8 N1 P1 Fe1 65.4(2) . . . . ?
C11 N1 P1 Fe1 -111.3(2) . . . . ?
C8 N1 P1 Si1 -68.93(19) . . . . ?
C11 N1 P1 Si1 114.4(2) . . . . ?
C20 Si1 P1 N1 -48.32(12) . . . . ?
C14 Si1 P1 N1 -172.09(11) . . . . ?
C20 Si1 P1 Fe1 173.26(9) . . . . ?
C14 Si1 P1 Fe1 49.49(8) . . . . ?
O2 C2 Fe1 C1 108(6) . . . . ?
O2 C2 Fe1 C7 -6(7) . . . . ?
O2 C2 Fe1 C5 -53(6) . . . . ?
O2 C2 Fe1 C3 13(7) . . . . ?
O2 C2 Fe1 C4 -15(6) . . . . ?
O2 C2 Fe1 C6 -67(7) . . . . ?
O2 C2 Fe1 P1 -164(6) . . . . ?
O1 C1 Fe1 C2 18(12) . . . . ?
O1 C1 Fe1 C7 174(100) . . . . ?
O1 C1 Fe1 C5 142(12) . . . . ?
O1 C1 Fe1 C3 135(12) . . . . ?
O1 C1 Fe1 C4 110(12) . . . . ?
O1 C1 Fe1 C6 -166(12) . . . . ?
O1 C1 Fe1 P1 -75(12) . . . . ?
C6 C7 Fe1 C2 -89.8(4) . . . . ?
C3 C7 Fe1 C2 27.0(5) . . . . ?
C6 C7 Fe1 C1 156.54(18) . . . . ?
C3 C7 Fe1 C1 -86.7(2) . . . . ?
C6 C7 Fe1 C5 -36.35(17) . . . . ?
C3 C7 Fe1 C5 80.5(2) . . . . ?
C6 C7 Fe1 C3 -116.8(3) . . . . ?
C6 C7 Fe1 C4 -79.7(2) . . . . ?
C3 C7 Fe1 C4 37.08(18) . . . . ?
C3 C7 Fe1 C6 116.8(3) . . . . ?
C6 C7 Fe1 P1 66.58(18) . . . . ?
C3 C7 Fe1 P1 -176.61(16) . . . . ?
C6 C5 Fe1 C2 -164.0(2) . . . . ?
C4 C5 Fe1 C2 78.3(2) . . . . ?
C6 C5 Fe1 C1 73.4(4) . . . . ?
C4 C5 Fe1 C1 -44.3(4) . . . . ?
C6 C5 Fe1 C7 37.01(18) . . . . ?
C4 C5 Fe1 C7 -80.7(2) . . . . ?
C6 C5 Fe1 C3 80.5(2) . . . . ?
C4 C5 Fe1 C3 -37.17(18) . . . . ?
C6 C5 Fe1 C4 117.7(3) . . . . ?
C4 C5 Fe1 C6 -117.7(3) . . . . ?
C6 C5 Fe1 P1 -67.04(19) . . . . ?
C4 C5 Fe1 P1 175.26(16) . . . . ?
C4 C3 Fe1 C2 -48.7(2) . . . . ?
C7 C3 Fe1 C2 -167.1(2) . . . . ?
C4 C3 Fe1 C1 -144.8(2) . . . . ?
C7 C3 Fe1 C1 96.8(2) . . . . ?
C4 C3 Fe1 C7 118.4(3) . . . . ?
C4 C3 Fe1 C5 37.85(19) . . . . ?
C7 C3 Fe1 C5 -80.5(2) . . . . ?
C7 C3 Fe1 C4 -118.4(3) . . . . ?
C4 C3 Fe1 C6 80.2(2) . . . . ?
C7 C3 Fe1 C6 -38.2(2) . . . . ?
C4 C3 Fe1 P1 124.67(18) . . . . ?
C7 C3 Fe1 P1 6.3(3) . . . . ?
C3 C4 Fe1 C2 137.7(2) . . . . ?
C5 C4 Fe1 C2 -104.0(2) . . . . ?
C3 C4 Fe1 C1 43.5(2) . . . . ?
C5 C4 Fe1 C1 161.8(2) . . . . ?
C3 C4 Fe1 C7 -37.9(2) . . . . ?
C5 C4 Fe1 C7 80.4(2) . . . . ?
C3 C4 Fe1 C5 -118.3(3) . . . . ?
C5 C4 Fe1 C3 118.3(3) . . . . ?
C3 C4 Fe1 C6 -81.0(2) . . . . ?
C5 C4 Fe1 C6 37.3(2) . . . . ?
C3 C4 Fe1 P1 -126.87(18) . . . . ?
C5 C4 Fe1 P1 -8.6(3) . . . . ?
C5 C6 Fe1 C2 22.4(3) . . . . ?
C7 C6 Fe1 C2 142.0(2) . . . . ?
C5 C6 Fe1 C1 -151.45(19) . . . . ?
C7 C6 Fe1 C1 -31.9(2) . . . . ?
C5 C6 Fe1 C7 -119.6(2) . . . . ?
C7 C6 Fe1 C5 119.6(2) . . . . ?
C5 C6 Fe1 C3 -80.97(19) . . . . ?
C7 C6 Fe1 C3 38.61(17) . . . . ?
C5 C6 Fe1 C4 -38.26(18) . . . . ?
C7 C6 Fe1 C4 81.32(19) . . . . ?
C5 C6 Fe1 P1 119.81(17) . . . . ?
C7 C6 Fe1 P1 -120.61(17) . . . . ?
N1 P1 Fe1 C2 45.70(15) . . . . ?
Si1 P1 Fe1 C2 178.33(12) . . . . ?
N1 P1 Fe1 C1 139.68(13) . . . . ?
Si1 P1 Fe1 C1 -87.70(10) . . . . ?
N1 P1 Fe1 C7 -124.10(14) . . . . ?
Si1 P1 Fe1 C7 8.52(12) . . . . ?
N1 P1 Fe1 C5 -54.11(13) . . . . ?
Si1 P1 Fe1 C5 78.52(11) . . . . ?
N1 P1 Fe1 C3 -128.35(19) . . . . ?
Si1 P1 Fe1 C3 4.27(17) . . . . ?
N1 P1 Fe1 C4 -48.35(19) . . . . ?
Si1 P1 Fe1 C4 84.28(17) . . . . ?
N1 P1 Fe1 C6 -88.87(15) . . . . ?
Si1 P1 Fe1 C6 43.76(12) . . . . ?
